data_2011945
loop_
_publ_author_name
'Fletcher, Heath'
'Allen, Christine C.'
'Burns, Robert C.'
'Craig, Donald C.'

_publ_section_title
;
 Pentapotassium dodecatungstoborate(III) hexadecahydrate
;
_journal_issue 5
_journal_name_full 'Acta Crystallographica Section C'
_journal_page_first 505
_journal_page_last 507
_journal_paper_doi 10.1107/S0108270101002840
_journal_volume 57
_journal_year 2001
_chemical_formula_iupac 'K5 [BW12 O40 ](H2 O)16 '
_chemical_formula_moiety 'B1 O40 W12 5-, 5K 1+, 16H2  O'
_chemical_formula_sum 'B H32 K5 O56 W12'
_chemical_formula_weight 3340.72
_space_group_IT_number 180
_symmetry_cell_setting trigonal
_symmetry_space_group_name_Hall 'P 62 2 (0 0 4)'
_symmetry_space_group_name_H-M 'P 62 2 2'
_atom_type_scat_source 'International Tables for X-ray Crystallography, Vol. IV'
_cell_angle_alpha 90
_cell_angle_beta 90
_cell_angle_gamma 120
_cell_formula_units_Z 3
_cell_length_a 18.970(4)
_cell_length_b 18.970(4)
_cell_length_c 12.414(5)
_cell_measurement_reflns_used 10
_cell_measurement_temperature 294
_cell_measurement_theta_max 11
_cell_measurement_theta_min 9
_cell_volume 3868.8(19)
_computing_cell_refinement 'CAD-4 Software'
_computing_data_collection 'CAD-4 Software (Enraf-Nonius, 1989)'
_computing_data_reduction 'local software (University of New South Wales)'
_computing_molecular_graphics 'ORTEPII (Johnson, 1976)'
_computing_structure_refinement 'RAELS (Rae, 1989)'
_computing_structure_solution 'SIR92 (Altomare, 1994)'
_diffrn_measurement_device_type 'Enraf-Nonius CAD-4'
_diffrn_measurement_method \w-2\q
_diffrn_radiation_type 'Mo K\a'
_diffrn_radiation_wavelength .71073
_diffrn_reflns_av_R_equivalents .047
_diffrn_reflns_limit_h_max 22
_diffrn_reflns_limit_h_min 0
_diffrn_reflns_limit_k_max 0
_diffrn_reflns_limit_k_min -22
_diffrn_reflns_limit_l_max 14
_diffrn_reflns_limit_l_min 0
_diffrn_reflns_number 5003
_diffrn_reflns_theta_max 25
_diffrn_standards_decay_% 21
_diffrn_standards_interval_time 30
_diffrn_standards_number 1
_exptl_absorpt_coefficient_mu 27.740
_exptl_absorpt_correction_T_max .11
_exptl_absorpt_correction_T_min .04
_exptl_absorpt_correction_type analytical
_exptl_absorpt_process_details '(de Meulenaer & Tompa, 1965)'
_exptl_crystal_colour colourless
_exptl_crystal_density_diffrn 4.30
_exptl_crystal_density_method 'not measured'
_exptl_crystal_description prism
_exptl_crystal_F_000 4404.0
_exptl_crystal_size_max .34
_exptl_crystal_size_mid .13
_exptl_crystal_size_min .10
_refine_diff_density_max 1.79
_refine_diff_density_min -2.70
_refine_ls_extinction_method none
_refine_ls_goodness_of_fit_ref 1.54
_refine_ls_hydrogen_treatment noref
_refine_ls_number_parameters 78
_refine_ls_number_reflns 2122
_refine_ls_R_factor_gt .036
_refine_ls_shift/su_max .006
_refine_ls_structure_factor_coef F
_refine_ls_weighting_details 'w = 1/[\s^2^(F) + 0.0016F^2^]'
_refine_ls_weighting_scheme calc
_refine_ls_wR_factor_ref .048
_reflns_number_gt 2122
_reflns_number_total 2288
_reflns_threshold_expression I>3\s(I)
_cod_data_source_file br1308.cif
_cod_data_source_block I
_cod_original_cell_volume 3869(2)
_cod_original_sg_symbol_Hall 'P 62 2 (0 0 -2)'
_cod_database_code 2011945

loop_
_symmetry_equiv_pos_site_id
_symmetry_equiv_pos_as_xyz
1 x,y,z
2 -y,x-y,2/3+z
3 y-x,-x,1/3+z
4 -x,-y,z
5 y,y-x,2/3+z
6 x-y,x,1/3+z
7 y,x,2/3-z
8 -x,y-x,1/3-z
9 x-y,-y,-z
10 -y,-x,2/3-z
11 x,x-y,1/3-z
12 y-x,y,-z

loop_
_atom_site_label
_atom_site_fract_x
_atom_site_fract_y
_atom_site_fract_z
_atom_site_U_iso_or_equiv
_atom_site_adp_type
_atom_site_occupancy
_atom_site_type_symbol
B .5000000 .0000000 .5000000 .0229(2) Uani 1 B
W1 .37332(4) .00723(4) .30232(5) .03110(10) Uani 1 W
W2 .56844(4) .14873(4) .30205(5) .0295(2) Uani 1 W
W3 .44594(4) .15078(4) .49093(5) .0298(2) Uani 1 W
O123 .4809(6) .0551(6) .4274(8) .0243(2) Uani 1 O
O2 .6199(7) .2225(6) .2064(8) .0374(4) Uani 1 O
O1 .3008(7) -.0106(7) .2090(9) .0409(2) Uani 1 O
O3 .4190(7) .2230(7) .5132(11) .0382(4) Uani 1 O
O12 .4675(7) .0910(7) .2268(8) .0329(2) Uani 1 O
O32 .5236(7) .2046(6) .3797(8) .0309(2) Uani 1 O
O21 .5934(7) .0669(6) .2612(8) .0300(2) Uani 1 O
O13 .3112(6) -.0673(6) .4078(8) .0304(2) Uani 1 O
O23 .6489(6) .1798(6) .4084(8) .0285(2) Uani 1 O
O31 .3678(7) .0918(6) .3806(9) .0333(2) Uani 1 O
K1 .3687(2) .7374(3) .0000000 .0400(10) Uani 1 K
OKW1 .5000000 .0000000 .0448(13) .069(7) Uani 1 O/K1
OKW2 .4701(11) .3488(11) .3425(14) .123(7) Uani 1 O/K2
OKW3 .1305(11) .261(2) .0000000 .205(9) Uani 1 O/K3
OW1 .1995(16) .399(3) .5000000 .051(9) Uani 1 O
OW2 .725(3) .0000000 .0000000 .058(9) Uani 1 O
OW3 .204(3) .0000000 .5000000 .075(9) Uani 1 O

loop_
_atom_site_aniso_label
_atom_site_aniso_U_11
_atom_site_aniso_U_22
_atom_site_aniso_U_33
_atom_site_aniso_U_12
_atom_site_aniso_U_13
_atom_site_aniso_U_23
_atom_site_aniso_type_symbol
B .0263(2) .0190(3) .0209(3) .00950(10) .0000000 .0000000 B
W1 .0347(2) .0270(2) .0293(2) .01370(10) -.0071(2) .0002000 W
W2 .0369(2) .0225(2) .0244(2) .01140(10) .00140(10) .0035(2) W
W3 .0348(3) .0235(2) .0327(2) .0156(2) -.0002000 .0002000 W
O123 .0284(2) .0200(2) .0225(2) .01050(10) -.0007000 .0005000 O
O2 .0489(4) .0267(3) .0288(4) .0130(2) .0046(2) .0078(4) O
O1 .0437(3) .0366(5) .0394(4) .0179(2) -.0159(4) -.0004000 O
O3 .0449(7) .0289(4) .0470(5) .0230(5) .0005000 -.0004000 O
O12 .0428(3) .0273(3) .0252(2) .0151(2) -.0045(2) .00300(10) O
O32 .0389(3) .0219(2) .0306(3) .01420(10) -.00120(10) .00290(10) O
O21 .0367(2) .0251(2) .0234(2) .01170(10) .00490(10) .00190(10) O
O13 .0281(2) .0262(2) .0335(3) .01100(10) -.00440(10) -.0007000 O
O23 .0308(2) .0207(2) .0277(3) .0082(2) .00250(10) .00200(10) O
O31 .0356(2) .0287(3) .0378(3) .0176(3) -.00530(10) .00130(10) O
K1 .042(2) .050(3) .031(3) .025(2) .000(2) .0000000 K
OKW1 .097(9) .039(8) .067(9) .031(9) .0000000 .0000000 O/K
OKW2 .127(9) .141(9) .106(9) .073(9) .013(9) .026(9) O/K
OKW3 .205(9) .205(9) .205(9) .102(9) .0000000 .0000000 O/K
OW1 .051(9) .051(9) .051(9) .026(8) .0000000 .0000000 O
OW2 .058(9) .058(9) .058(9) .029(9) .0000000 .0000000 O
OW3 .075(9) .075(9) .075(9) .038(8) .0000000 .0000000 O

loop_
_atom_type_symbol
_atom_type_description
O/K1 0.83K+0.17O
O/K2 0.30K+0.70O
O/K3 0.48K+0.52O

loop_
_geom_angle_atom_site_label_1
_geom_angle_atom_site_label_2
_geom_angle_atom_site_label_3
_geom_angle_site_symmetry_1
_geom_angle_site_symmetry_2
_geom_angle_site_symmetry_3
_geom_angle
_geom_angle_publ_flag
O123 B O123 1_555 1_555 4_655 109.1(7) no
O123 B O123 1_555 1_555 9_556 110.5(7) no
O123 B O123 1_555 1_555 12_656 108.8(7) no
O123 B O123 4_655 1_555 9_556 108.8(7) no
O123 B O123 4_655 1_555 12_656 110.5(7) no
O123 B O123 9_556 1_555 12_656 109.1(7) no
O123 W1 O1 1_555 1_555 1_555 170.4(4) no
O123 W1 O12 1_555 1_555 1_555 74.7(4) no
O123 W1 O13 1_555 1_555 1_555 85.7(4) no
O123 W1 O31 1_555 1_555 1_555 75.1(4) no
O123 W1 O21 1_555 1_555 4_655 85.3(4) no
O1 W1 O12 1_555 1_555 1_555 99.0(5) no
O1 W1 O13 1_555 1_555 1_555 100.8(5) no
O1 W1 O31 1_555 1_555 1_555 97.7(5) no
O1 W1 O21 1_555 1_555 4_655 102.0(5) no
O12 W1 O13 1_555 1_555 1_555 160.2(4) no
O12 W1 O31 1_555 1_555 1_555 88.4(5) no
O12 W1 O21 1_555 1_555 4_655 88.0(5) no
O13 W1 O31 1_555 1_555 1_555 90.0(5) no
O13 W1 O21 1_555 1_555 4_655 86.8(4) no
O31 W1 O21 1_555 1_555 4_655 160.3(5) no
O123 W2 O2 1_555 1_555 1_555 169.7(5) no
O123 W2 O12 1_555 1_555 1_555 76.1(4) no
O123 W2 O32 1_555 1_555 1_555 75.0(4) no
O123 W2 O21 1_555 1_555 1_555 85.9(4) no
O123 W2 O23 1_555 1_555 1_555 85.8(4) no
O2 W2 O12 1_555 1_555 1_555 97.3(5) no
O2 W2 O32 1_555 1_555 1_555 97.2(5) no
O2 W2 O21 1_555 1_555 1_555 102.0(5) no
O2 W2 O23 1_555 1_555 1_555 100.9(5) no
O12 W2 O32 1_555 1_555 1_555 88.2(5) no
O12 W2 O21 1_555 1_555 1_555 89.4(5) no
O12 W2 O23 1_555 1_555 1_555 161.8(4) no
O32 W2 O21 1_555 1_555 1_555 160.8(4) no
O32 W2 O23 1_555 1_555 1_555 89.3(4) no
O21 W2 O23 1_555 1_555 1_555 87.1(5) no
O123 W3 O3 1_555 1_555 1_555 169.8(5) no
O123 W3 O32 1_555 1_555 1_555 74.3(4) no
O123 W3 O31 1_555 1_555 1_555 75.2(4) no
O123 W3 O13 1_555 1_555 9_556 84.9(4) no
O123 W3 O23 1_555 1_555 12_656 85.3(4) no
O3 W3 O32 1_555 1_555 1_555 98.6(5) no
O3 W3 O31 1_555 1_555 1_555 97.5(5) no
O3 W3 O13 1_555 1_555 9_556 102.3(5) no
O3 W3 O23 1_555 1_555 12_656 102.3(5) no
O32 W3 O31 1_555 1_555 1_555 87.7(5) no
O32 W3 O13 1_555 1_555 9_556 159.1(4) no
O32 W3 O23 1_555 1_555 12_656 90.3(4) no
O31 W3 O13 1_555 1_555 9_556 89.1(5) no
O31 W3 O23 1_555 1_555 12_656 160.2(4) no
O13 W3 O23 9_556 1_555 12_656 85.8(4) no
B O123 W1 1_555 1_555 1_555 124.9(5) no
B O123 W2 1_555 1_555 1_555 125.8(5) no
B O123 W3 1_555 1_555 1_555 125.0(5) no
W1 O123 W2 1_555 1_555 1_555 90.2(3) no
W1 O123 W3 1_555 1_555 1_555 89.7(3) no
W2 O123 W3 1_555 1_555 1_555 90.2(3) no
W1 O12 W2 1_555 1_555 1_555 118.9(5) no
W2 O32 W3 1_555 1_555 1_555 120.5(5) no
W2 O21 W1 1_555 1_555 4_655 148.4(6) no
W1 O13 W3 1_555 1_555 9_556 150.3(6) no
W2 O23 W3 1_555 1_555 12_656 149.3(6) no
W1 O31 W3 1_555 1_555 1_555 120.0(6) no.........................

loop_
_geom_bond_atom_site_label_1
_geom_bond_atom_site_label_2
_geom_bond_site_symmetry_1
_geom_bond_site_symmetry_2
_geom_bond_distance
_geom_bond_publ_flag
B O123 1_555 1_555 1.554(10) yes
B O123 1_555 4_655 1.554(10) no
B O123 1_555 9_556 1.554(10) no
B O123 1_555 12_656 1.554(10) no
W1 O123 1_555 1_555 2.354(10) yes
W1 O1 1_555 1_555 1.699(11) yes
W1 O12 1_555 1_555 1.938(10) yes
W1 O13 1_555 1_555 1.853(10) yes
W1 O31 1_555 1_555 1.923(11) yes
W1 O21 1_555 4_655 1.876(10) yes
W2 O123 1_555 1_555 2.320(9) yes
W2 O2 1_555 1_555 1.719(10) yes
W2 O12 1_555 1_555 1.908(10) yes
W2 O32 1_555 1_555 1.917(10) yes
W2 O21 1_555 1_555 1.905(10) yes
W2 O23 1_555 1_555 1.876(11) yes
W3 O123 1_555 1_555 2.358(10) yes
W3 O3 1_555 1_555 1.708(10) yes
W3 O32 1_555 1_555 1.902(10) yes
W3 O31 1_555 1_555 1.914(11) yes
W3 O13 1_555 9_556 1.923(10) yes
W3 O23 1_555 12_656 1.891(10) yes
